data_7208191
loop_
_publ_author_name
'Arhangelskis, Mihails'
'Lloyd, Gareth O.'
'Jones, William'

_publ_section_title
;
 Mechanochemical synthesis of pyrazine:dicarboxylic acid cocrystals and a
 study of dissociation by quantitative phase analysis
;
_journal_issue 16
_journal_name_full CrystEngComm
_journal_page_first 5203
_journal_paper_doi 10.1039/c2ce25121c
_journal_volume 14
_journal_year 2012
_chemical_formula_iupac '(C8 H6 O4), (C4 H4 N2)'
_chemical_formula_moiety 'C8 H6 O4, C4 H4 N2'
_chemical_formula_structural '(C8 H6 O4), (C4 H4 N2)'
_chemical_formula_sum 'C12 H10 N2 O4'
_chemical_formula_weight 246.22
_chemical_name_common 'pyrazine:terephthalic acid cocrystal'
_chemical_name_systematic
;
pyrazine:terephthalic acid cocrystal
;
_space_group_crystal_system triclinic
_space_group_IT_number 2
_space_group_name_Hall '-P 1'
_space_group_name_H-M_alt 'P -1'
_symmetry_space_group_name_Hall '-P 1'
_symmetry_space_group_name_H-M 'P -1'
_cell_angle_alpha 94.9505(15)
_cell_angle_beta 93.5324(20)
_cell_angle_gamma 115.2753(18)
_cell_formula_units_Z 1
_cell_length_a 3.81056(10)
_cell_length_b 7.07204(32)
_cell_length_c 11.50344(44)
_cell_measurement_temperature 295
_cell_volume 277.604(19)
_computing_cell_refinement 'DICVOL 06 (Louer et al)'
_computing_data_collection 'X'Pert Data Collector (Panalytical)'
_computing_structure_refinement 'Topas Academic (Coelho 2007)'
_computing_structure_solution 'DASH (David et al 2008)'
_diffrn_ambient_temperature 295
_diffrn_detector X'Celerator
_diffrn_measurement_device_type 'Panalytical X'pert Powder'
_diffrn_radiation_monochromator none
_diffrn_source 'sealed X-ray tube'
_diffrn_source_target Cu
_exptl_crystal_density_diffrn 1.4728(1)
_exptl_crystal_density_method 'not measured'
_exptl_crystal_F_000 128
_pd_block_diffractogram_id pyrterprofile
_pd_char_colour white
_pd_instr_location ' ?'
_pd_meas_2theta_range_inc 0.002
_pd_meas_2theta_range_max 80
_pd_meas_2theta_range_min 3
_pd_meas_number_of_points 36861
_pd_meas_scan_method cont
_pd_prep_temperature 293
_pd_proc_ls_background_function 'Chebyshev polynomial'
_pd_proc_ls_pref_orient_corr ' ?'
_pd_proc_ls_profile_function pseudo-Voigt
_pd_proc_ls_prof_R_factor 0.045
_pd_proc_ls_prof_wR_expected 0.024
_pd_proc_ls_prof_wR_factor 0.058
_pd_spec_mounting ' packed powder pellet'
_pd_spec_mount_mode reflection
_pd_spec_shape flat_sheet
_pd_spec_size_axial 14
_pd_spec_size_equat 10
_pd_spec_size_thick 0.5
_refine_ls_extinction_method none
_refine_ls_goodness_of_fit_all 2.445
_refine_ls_matrix_type fullcycle
_refine_ls_number_constraints 31
_refine_ls_number_parameters 41
_refine_ls_number_restraints 6
_refine_ls_R_I_factor .016
_refine_ls_structure_factor_coef Inet
_refine_ls_weighting_details 1/[Y~i~+\s(Y~i~)]
_refine_ls_weighting_scheme sigma
_cod_data_source_file c2ce25121c.txt
_cod_data_source_block pyrter
_cod_database_code 7208191

loop_
_symmetry_equiv_pos_site_id
_symmetry_equiv_pos_as_xyz
1 '-x, -y, -z'
2 'x, y, z'

loop_
_atom_site_label
_atom_site_type_symbol
_atom_site_fract_x
_atom_site_fract_y
_atom_site_fract_z
_atom_site_occupancy
_atom_site_B_iso_or_equiv
C2 C 0.6140602 0.7120313 0.4997557 1 5.377(56)
C3 C 0.3941744 0.5734931 0.4008305 1 5.377(56)
C4 C 0.2674373 0.3569585 0.4006447 1 5.377(56)
C1 C 0.2950161 0.6565216 0.2957208 1 5.377(56)
O1 O 0.416321 0.8669972 0.3029773 1 5.377(56)
O2 O 0.1123083 0.541106 0.2064061 1 5.377(56)
H1 H 0.3562371 0.9271059 0.23835 1 5.377(56)
H2 H 0.7003686 0.8594921 0.4998823 1 5.377(56)
H4 H 0.1176943 0.2626136 0.3332762 1 5.377(56)
N1 N 0.142323 0.960415 0.1036339 1 5.377(56)
C5 C -0.1413442 0.8044174 0.02840687 1 5.377(56)
C6 C 0.2656347 1.162534 0.08115812 1 5.377(56)
H5 H -0.2309182 0.6619199 0.04295755 1 5.377(56)
H6 H 0.4642874 1.273658 0.1330678 1 5.377(56)

loop_
_audit_conform.dict_name
_audit_conform.dict_location
cif_core.dic ftp://ftp.iucr.org/pub/cif_core.dic
cif_pd.dic ftp://ftp.iucr.org/pub/cif_pd.dic

loop_
_diffrn_radiation_type
_diffrn_radiation_wavelength
CuK\a~1~ 1.54056
CuK\a~2~ 1.54439

loop_
_geom_angle_atom_site_label_1
_geom_angle_atom_site_label_2
_geom_angle_atom_site_label_3
_geom_angle
_geom_angle_site_symmetry_3
O1 C1 O2 121.00 .
O2 C1 C3 122.00 .
O1 C1 C3 117.00 .
C1 C3 C2 120.00 .
C1 C3 C4 120.00 .
C2 C3 C4 120.00 .
C3 C2 C4 122.38 1_666
C3 C4 C2 117.54 1_666
C5 N1 C6 119.00 .
N1 C5 C6 122.64 1_575
N1 C6 C5 117.43 1_575
H1 O1 C1 120.00 .
H2 C2 C3 120.00 .
H4 C4 C3 120.00 .
H6 C6 N1 120.00 .
H5 C5 N1 120.00 .

loop_
_geom_bond_atom_site_label_1
_geom_bond_atom_site_label_2
_geom_bond_distance
_geom_bond_site_symmetry_2
O2 C1 1.2200 .
O1 C1 1.3500 .
C1 C3 1.4850 .
C3 C4 1.3950 .
C2 C3 1.3950 .
C2 C4 1.405(3) 1_666
N1 C6 1.3550 .
N1 C5 1.3550 .
C5 C6 1.393(3) 1_575
C2 H2 0.9500 .
C4 H4 0.9500 .
O1 H1 0.9500 .
C5 H5 0.9500 .
C6 H6 0.9500 .

loop_
_geom_hbond_atom_site_label_D
_geom_hbond_atom_site_label_H
_geom_hbond_atom_site_label_A
_geom_hbond_distance_DH
_geom_hbond_distance_HA
_geom_hbond_distance_DA
_geom_hbond_angle_DHA
O1 H1 N1 0.9500 1.787 2.709 162.92
